data_7214884
loop_
_publ_author_name
'Mol\<canov, Kre\<simir'
'Koji\'c-Prodi\'c, Biserka'
'Babi\'c, Darko'
'Paji\'c, Damir'
'Novosel, Nikolina'
'Zadro, Kre\<so'

_publ_section_title
;
 Temperature induced reversible structural and magnetic changes in a
 crystal of tetrachlorosemiquinone anion radical
;
_journal_issue 23
_journal_name_full CrystEngComm
_journal_page_first 7958
_journal_paper_doi 10.1039/c2ce25893e
_journal_volume 14
_journal_year 2012
_chemical_formula_moiety 'C6 Cl4 O2, C2 H3 N, H4 N'
_chemical_formula_sum 'C8 H7 Cl4 N2 O2'
_chemical_formula_weight 304.96
_space_group_IT_number 11
_symmetry_cell_setting monoclinic
_symmetry_space_group_name_Hall '-P 2yb'
_symmetry_space_group_name_H-M 'P 1 21/m 1'
_audit_creation_date 2010-12-03T09:54:08-00:00
_audit_creation_method 'WinGX routine CIF_UPDATE'
_cell_angle_alpha 90
_cell_angle_beta 100.817(4)
_cell_angle_gamma 90
_cell_formula_units_Z 2
_cell_length_a 3.7932(2)
_cell_length_b 16.7161(6)
_cell_length_c 8.8555(3)
_cell_measurement_reflns_used 1549
_cell_measurement_temperature 100(2)
_cell_measurement_theta_max 75.6313
_cell_measurement_theta_min 2.6411
_cell_volume 551.53(4)
_computing_cell_refinement
;
CrysAlisPro, Oxford Diffraction Ltd.,
Version 1.171.34.40 (release 27-08-2010 CrysAlis171 .NET)
(compiled Aug 27 2010,11:50:40)
;
_computing_data_collection
;
CrysAlisPro, Oxford Diffraction Ltd.,
Version 1.171.34.40 (release 27-08-2010 CrysAlis171 .NET)
(compiled Aug 27 2010,11:50:40)
;
_computing_data_reduction
;
CrysAlisPro, Oxford Diffraction Ltd.,
Version 1.171.34.40 (release 27-08-2010 CrysAlis171 .NET)
(compiled Aug 27 2010,11:50:40)
;
_computing_molecular_graphics 'Ortep-3 for Windows (Farrugia, 1997)'
_computing_publication_material 'WinGX publication routines (Farrugia, 1999)'
_computing_structure_refinement 'SHELXL-97 (Sheldrick, 1997)'
_computing_structure_solution 'SHELXS-86 (Sheldrick, 1986)'
_diffrn_ambient_temperature 100(2)
_diffrn_measured_fraction_theta_full 0.98
_diffrn_measured_fraction_theta_max 0.98
_diffrn_measurement_device_type 'Xcalibur, Ruby'
_diffrn_measurement_method '\w scans'
_diffrn_radiation_probe x-ray
_diffrn_radiation_type CuK\a
_diffrn_radiation_wavelength 1.54179
_diffrn_reflns_av_R_equivalents 0.0384
_diffrn_reflns_limit_h_max 4
_diffrn_reflns_limit_h_min -4
_diffrn_reflns_limit_k_max 20
_diffrn_reflns_limit_k_min -20
_diffrn_reflns_limit_l_max 11
_diffrn_reflns_limit_l_min -10
_diffrn_reflns_number 2263
_diffrn_reflns_theta_full 75.81
_diffrn_reflns_theta_max 75.81
_diffrn_reflns_theta_min 5.08
_exptl_absorpt_coefficient_mu 9.66
_exptl_absorpt_correction_T_max 1
_exptl_absorpt_correction_T_min 0.4085
_exptl_absorpt_correction_type multi-scan
_exptl_crystal_colour 'dark red'
_exptl_crystal_density_diffrn 1.836
_exptl_crystal_density_method 'not measured'
_exptl_crystal_description prism
_exptl_crystal_F_000 306
_exptl_crystal_size_max 0.1
_exptl_crystal_size_mid 0.1
_exptl_crystal_size_min 0.05
_refine_diff_density_max 1.993
_refine_diff_density_min -0.48
_refine_ls_extinction_method none
_refine_ls_goodness_of_fit_ref 1.076
_refine_ls_hydrogen_treatment refall
_refine_ls_matrix_type full
_refine_ls_number_parameters 96
_refine_ls_number_reflns 1168
_refine_ls_number_restraints 9
_refine_ls_restrained_S_all 1.073
_refine_ls_R_factor_gt 0.0703
_refine_ls_shift/su_max 0
_refine_ls_structure_factor_coef Fsqd
_refine_ls_weighting_details 'calc w=1/[\s^2^(Fo^2^)+(0.1542P)^2^+0.0000P] where P=(Fo^2^+2Fc^2^)/3'
_refine_ls_weighting_scheme calc
_refine_ls_wR_factor_ref 0.1931
_reflns_number_gt 1036
_reflns_number_total 1168
_reflns_threshold_expression >2sigma(I)
_cod_data_source_file c2ce25893e.txt
_cod_data_source_block nh4cl4q-ch34cn-3
_cod_database_code 7214884

loop_
_symmetry_equiv_pos_as_xyz
'x, y, z'
'-x, y+1/2, -z'
'-x, -y, -z'
'x, -y-1/2, z'

loop_
_atom_site_label
_atom_site_type_symbol
_atom_site_fract_x
_atom_site_fract_y
_atom_site_fract_z
_atom_site_U_iso_or_equiv
_atom_site_adp_type
_atom_site_occupancy
_atom_site_calc_flag
_atom_site_refinement_flags
C4 C 0.2264(13) 0.25 -0.0696(6) 0.0217(10) Uani 1 d S
H1C H -0.023(9) 0.25 0.412(6) 0.019(15) Uiso 1 d SD
H5B H 0.418(12) 0.299(2) -0.244(6) 0.038(14) Uiso 1 d D
H1A H 0.281(11) 0.2953(18) 0.407(5) 0.033(13) Uiso 1 d D
H5A H 0.093(14) 0.25 -0.301(8) 0.07(3) Uiso 1 d SD
H1B H 0.143(16) 0.25 0.280(2) 0.030(17) Uiso 1 d SD
Cl1 Cl 0.0649(2) 0.56164(5) 0.17312(9) 0.0207(4) Uani 1 d .
Cl2 Cl -0.34584(19) 0.40040(4) 0.21179(8) 0.0196(4) Uani 1 d .
O1 O 0.3625(8) 0.63727(17) 0.4673(3) 0.0316(7) Uani 1 d .
C2 C 0.0266(9) 0.5264(2) 0.3520(4) 0.0217(7) Uani 1 d .
C1 C 0.1954(10) 0.5736(2) 0.4829(4) 0.0256(8) Uani 1 d .
C3 C -0.1543(10) 0.4570(2) 0.3679(4) 0.0217(7) Uani 1 d .
N1 N 0.1758(11) 0.25 0.3786(5) 0.0197(9) Uani 1 d SD
N2 N 0.1580(14) 0.25 0.0497(5) 0.0281(10) Uani 1 d S
C5 C 0.3069(14) 0.25 -0.2242(6) 0.0239(11) Uani 1 d SD

loop_
_atom_site_aniso_label
_atom_site_aniso_U_11
_atom_site_aniso_U_22
_atom_site_aniso_U_33
_atom_site_aniso_U_23
_atom_site_aniso_U_13
_atom_site_aniso_U_12
C4 0.025(2) 0.015(2) 0.024(3) 0 0.0036(19) 0
Cl1 0.0301(6) 0.0171(6) 0.0148(6) 0.0013(2) 0.0037(4) -0.0014(3)
Cl2 0.0274(6) 0.0149(6) 0.0152(6) -0.0026(2) 0.0007(4) -0.0022(3)
O1 0.0462(15) 0.0277(14) 0.0202(14) -0.0009(10) 0.0042(11) -0.0208(12)
C2 0.0281(16) 0.0200(17) 0.0171(16) -0.0023(12) 0.0049(13) -0.0042(14)
C1 0.034(2) 0.0227(18) 0.021(2) -0.0007(14) 0.0051(15) -0.0096(15)
C3 0.0267(16) 0.0225(18) 0.0149(16) -0.0027(12) 0.0015(12) -0.0073(13)
N1 0.0231(19) 0.018(2) 0.018(2) 0 0.0026(15) 0
N2 0.040(2) 0.026(2) 0.016(2) 0 0.0002(17) 0
C5 0.026(2) 0.024(3) 0.023(3) 0 0.0082(18) 0

loop_
_atom_type_symbol
_atom_type_description
_atom_type_scat_dispersion_real
_atom_type_scat_dispersion_imag
_atom_type_scat_source
C C 0.0181 0.0091 'International Tables Vol C Tables 4.2.6.8 and 6.1.1.4'
H H 0 0 'International Tables Vol C Tables 4.2.6.8 and 6.1.1.4'
Cl Cl 0.3639 0.7018 'International Tables Vol C Tables 4.2.6.8 and 6.1.1.4'
N N 0.0311 0.018 'International Tables Vol C Tables 4.2.6.8 and 6.1.1.4'
O O 0.0492 0.0322 'International Tables Vol C Tables 4.2.6.8 and 6.1.1.4'

loop_
_geom_angle_atom_site_label_1
_geom_angle_atom_site_label_2
_geom_angle_atom_site_label_3
_geom_angle
_geom_angle_site_symmetry_1
_geom_angle_site_symmetry_3
N2 C4 C5 178.9(5) . .
C3 C2 C1 122.3(3) . .
C3 C2 Cl1 121.0(3) . .
C1 C2 Cl1 116.7(3) . .
O1 C1 C2 121.9(3) . .
O1 C1 C3 122.7(3) . 3_566
C2 C1 C3 115.4(3) . 3_566
C2 C3 C1 122.3(3) . 3_566
C2 C3 Cl2 121.9(3) . .
C1 C3 Cl2 115.9(3) 3_566 .
H1C N1 H1A 107(3) . .
H1C N1 H1B 112(4) . .
H1A N1 H1B 105(3) . .
C4 C5 H5B 110(3) . .
C4 C5 H5A 112(6) . .
H5B C5 H5A 102(3) . .

loop_
_geom_bond_atom_site_label_1
_geom_bond_atom_site_label_2
_geom_bond_distance
_geom_bond_site_symmetry_2
C4 N2 1.134(8) .
C4 C5 1.458(7) .
Cl1 C2 1.721(4) .
Cl2 C3 1.720(4) .
O1 C1 1.260(5) .
C2 C3 1.369(5) .
C2 C1 1.449(5) .
C1 C3 1.452(5) 3_566
C3 C1 1.452(5) 3_566
N1 H1C 0.859(19) .
N1 H1A 0.870(18) .
N1 H1B 0.861(19) .
C5 H5B 0.957(19) .
C5 H5A 0.96(2) .

loop_
_geom_torsion_atom_site_label_1
_geom_torsion_atom_site_label_2
_geom_torsion_atom_site_label_3
_geom_torsion_atom_site_label_4
_geom_torsion
_geom_torsion_site_symmetry_4
C3 C2 C1 O1 179.7(4) .
Cl1 C2 C1 O1 -0.1(5) .
C3 C2 C1 C3 -1.0(6) 3_566
Cl1 C2 C1 C3 179.2(3) 3_566
C1 C2 C3 C1 1.1(6) 3_566
Cl1 C2 C3 C1 -179.1(3) 3_566
C1 C2 C3 Cl2 -178.7(3) .
Cl1 C2 C3 Cl2 1.1(5) .
